data_4119817
loop_
_publ_author_name
'Weidong Rao'
'Ming Joo Koh'
'Dan Li'
'Hajime Hirao'
'Philip Wai Hong Chan'

_publ_section_title
;
 Gold-Catalyzed Cycloisomerization of 1,6-Diyne Carbonates and Esters to
 2,4a-Dihydro-1H-fluorenes
;
_journal_name_full 'Journal of the American Chemical Society'
_journal_page_first 7926
_journal_page_last 7932
_journal_paper_doi 10.1021/ja4032727
_journal_volume 135
_journal_year 2013
_chemical_formula_moiety 'C26 H19 N O5'
_chemical_formula_sum 'C26 H19 N O5'
_chemical_formula_weight 425.42
_chemical_name_systematic
; 
 ? 
;
_space_group_IT_number 7
_symmetry_cell_setting monoclinic
_symmetry_space_group_name_Hall 'P -2yc'
_symmetry_space_group_name_H-M 'P 1 c 1'
_atom_sites_solution_hydrogens geom
_atom_sites_solution_primary direct
_atom_sites_solution_secondary difmap
_audit_creation_method SHELXL-97
_cell_angle_alpha 90.00
_cell_angle_beta 108.441(3)
_cell_angle_gamma 90.00
_cell_formula_units_Z 4
_cell_length_a 9.0790(5)
_cell_length_b 36.296(2)
_cell_length_c 6.5673(3)
_cell_measurement_reflns_used 6705
_cell_measurement_temperature 103(2)
_cell_measurement_theta_max 30.33
_cell_measurement_theta_min 2.43
_cell_volume 2053.00(19)
_computing_cell_refinement 'Bruker SAINT'
_computing_data_collection 'Bruker APEX2'
_computing_data_reduction 'Bruker SAINT'
_computing_molecular_graphics 'Bruker SHELXTL'
_computing_publication_material 'Bruker SHELXTL'
_computing_structure_refinement 'SHELXL-97 (Sheldrick, 2008)'
_computing_structure_solution 'SHELXS-97 (Sheldrick, 2008)'
_diffrn_ambient_temperature 103(2)
_diffrn_measured_fraction_theta_full 0.988
_diffrn_measured_fraction_theta_max 0.988
_diffrn_measurement_device_type 'Bruker APEX-II CCD'
_diffrn_measurement_method '\f and \w scans'
_diffrn_radiation_monochromator graphite
_diffrn_radiation_source 'fine-focus sealed tube'
_diffrn_radiation_type MoK\a
_diffrn_radiation_wavelength 0.71073
_diffrn_reflns_av_R_equivalents 0.0548
_diffrn_reflns_av_sigmaI/netI 0.0457
_diffrn_reflns_limit_h_max 13
_diffrn_reflns_limit_h_min -12
_diffrn_reflns_limit_k_max 51
_diffrn_reflns_limit_k_min -51
_diffrn_reflns_limit_l_max 9
_diffrn_reflns_limit_l_min -9
_diffrn_reflns_number 34896
_diffrn_reflns_theta_full 30.69
_diffrn_reflns_theta_max 30.69
_diffrn_reflns_theta_min 1.12
_exptl_absorpt_coefficient_mu 0.096
_exptl_absorpt_correction_T_max 0.9773
_exptl_absorpt_correction_T_min 0.9626
_exptl_absorpt_correction_type multi-scan
_exptl_absorpt_process_details sadabs
_exptl_crystal_colour yellow
_exptl_crystal_density_diffrn 1.376
_exptl_crystal_description block
_exptl_crystal_F_000 888
_exptl_crystal_size_max 0.40
_exptl_crystal_size_mid 0.30
_exptl_crystal_size_min 0.24
_refine_diff_density_max 0.408
_refine_diff_density_min -0.356
_refine_diff_density_rms 0.081
_refine_ls_extinction_method none
_refine_ls_goodness_of_fit_ref 1.124
_refine_ls_hydrogen_treatment constr
_refine_ls_matrix_type full
_refine_ls_number_parameters 565
_refine_ls_number_reflns 6322
_refine_ls_number_restraints 2
_refine_ls_restrained_S_all 1.123
_refine_ls_R_factor_all 0.0639
_refine_ls_R_factor_gt 0.0514
_refine_ls_shift/su_max 0.000
_refine_ls_shift/su_mean 0.000
_refine_ls_structure_factor_coef Fsqd
_refine_ls_weighting_details 'calc w=1/[\s^2^(Fo^2^)+(0.0805P)^2^+0.3099P] where P=(Fo^2^+2Fc^2^)/3'
_refine_ls_weighting_scheme calc
_refine_ls_wR_factor_gt 0.1250
_refine_ls_wR_factor_ref 0.1462
_reflns_number_gt 5466
_reflns_number_total 6322
_reflns_threshold_expression >2sigma(I)
_cod_data_source_file ja4032727_si_004.cif
_cod_data_source_block chan228
_cod_database_code 4119817

loop_
_symmetry_equiv_pos_as_xyz
'x, y, z'
'x, -y, z+1/2'

loop_
_atom_site_label
_atom_site_type_symbol
_atom_site_fract_x
_atom_site_fract_y
_atom_site_fract_z
_atom_site_U_iso_or_equiv
_atom_site_adp_type
_atom_site_occupancy
_atom_site_symmetry_multiplicity
_atom_site_calc_flag
_atom_site_refinement_flags
C1 C 0.2421(3) 0.37878(9) 0.8620(5) 0.0204(6) Uani 1 1 d .
H1 H 0.2922 0.3934 0.9843 0.024 Uiso 1 1 calc R
C2 C 0.1816(4) 0.34452(9) 0.8878(6) 0.0281(7) Uani 1 1 d .
H2 H 0.1910 0.3356 1.0274 0.034 Uiso 1 1 calc R
C3 C 0.1073(4) 0.32333(9) 0.7082(7) 0.0310(8) Uani 1 1 d .
H3 H 0.0678 0.2997 0.7257 0.037 Uiso 1 1 calc R
C4 C 0.0906(4) 0.33642(9) 0.5039(6) 0.0246(6) Uani 1 1 d .
H4 H 0.0375 0.3220 0.3820 0.030 Uiso 1 1 calc R
C5 C 0.1514(3) 0.37065(8) 0.4768(5) 0.0188(5) Uani 1 1 d .
H5 H 0.1398 0.3796 0.3367 0.023 Uiso 1 1 calc R
C6 C 0.2295(3) 0.39170(8) 0.6568(5) 0.0146(5) Uani 1 1 d .
C7 C 0.3014(3) 0.42795(7) 0.6342(5) 0.0153(5) Uani 1 1 d .
C8 C 0.4017(3) 0.43022(7) 0.4964(4) 0.0133(5) Uani 1 1 d .
C9 C 0.4448(3) 0.46722(8) 0.4283(5) 0.0170(5) Uani 1 1 d .
H9A H 0.4320 0.4863 0.5292 0.020 Uiso 1 1 calc R
H9B H 0.3732 0.4732 0.2838 0.020 Uiso 1 1 calc R
C10 C 0.6113(3) 0.46808(7) 0.4230(5) 0.0148(5) Uani 1 1 d .
H10A H 0.6278 0.4910 0.3514 0.018 Uiso 1 1 calc R
H10B H 0.6834 0.4684 0.5719 0.018 Uiso 1 1 calc R
C11 C 0.6482(3) 0.43513(7) 0.3051(4) 0.0130(5) Uani 1 1 d .
C12 C 0.5748(3) 0.40356(7) 0.3202(4) 0.0129(5) Uani 1 1 d .
C13 C 0.4638(3) 0.39988(7) 0.4365(4) 0.0134(5) Uani 1 1 d .
H13 H 0.4348 0.3761 0.4706 0.016 Uiso 1 1 calc R
C14 C 0.7708(3) 0.43853(7) 0.2025(4) 0.0138(5) Uani 1 1 d .
C15 C 0.8990(3) 0.46106(8) 0.2995(5) 0.0165(5) Uani 1 1 d .
H15 H 0.9063 0.4736 0.4293 0.020 Uiso 1 1 calc R
C16 C 1.0159(3) 0.46507(8) 0.2055(5) 0.0207(6) Uani 1 1 d .
H16 H 1.1025 0.4804 0.2716 0.025 Uiso 1 1 calc R
C17 C 1.0071(4) 0.44680(8) 0.0161(5) 0.0222(6) Uani 1 1 d .
H17 H 1.0878 0.4495 -0.0462 0.027 Uiso 1 1 calc R
C18 C 0.8798(4) 0.42464(8) -0.0817(5) 0.0218(6) Uani 1 1 d .
H18 H 0.8736 0.4120 -0.2109 0.026 Uiso 1 1 calc R
C19 C 0.7607(3) 0.42084(8) 0.0092(5) 0.0165(5) Uani 1 1 d .
H19 H 0.6725 0.4062 -0.0606 0.020 Uiso 1 1 calc R
C20 C 0.6796(3) 0.34383(7) 0.3547(4) 0.0140(5) Uani 1 1 d .
C21 C 0.7213(3) 0.31271(7) 0.2339(4) 0.0135(5) Uani 1 1 d .
C22 C 0.7412(4) 0.31866(8) 0.0354(5) 0.0176(5) Uani 1 1 d .
H22 H 0.7128 0.3416 -0.0354 0.021 Uiso 1 1 calc R
C23 C 0.8030(4) 0.29088(8) -0.0599(5) 0.0189(6) Uani 1 1 d .
H23 H 0.8178 0.2945 -0.1953 0.023 Uiso 1 1 calc R
C24 C 0.8421(3) 0.25779(7) 0.0489(5) 0.0159(5) Uani 1 1 d .
C25 C 0.8190(3) 0.25073(8) 0.2434(5) 0.0170(5) Uani 1 1 d .
H25 H 0.8447 0.2275 0.3119 0.020 Uiso 1 1 calc R
C26 C 0.7573(3) 0.27858(7) 0.3350(4) 0.0158(5) Uani 1 1 d .
H26 H 0.7393 0.2744 0.4680 0.019 Uiso 1 1 calc R
C27 C -0.1589(4) 0.11882(8) 1.5494(5) 0.0214(6) Uani 1 1 d .
H27 H -0.0998 0.1058 1.6740 0.026 Uiso 1 1 calc R
C28 C -0.2396(4) 0.15041(9) 1.5691(6) 0.0267(7) Uani 1 1 d .
H28 H -0.2333 0.1594 1.7075 0.032 Uiso 1 1 calc R
C29 C -0.3289(4) 0.16880(9) 1.3885(6) 0.0269(7) Uani 1 1 d .
H29 H -0.3858 0.1901 1.4026 0.032 Uiso 1 1 calc R
C30 C -0.3357(4) 0.15619(9) 1.1851(6) 0.0248(6) Uani 1 1 d .
H30 H -0.3967 0.1690 1.0611 0.030 Uiso 1 1 calc R
C31 C -0.2535(3) 0.12485(8) 1.1629(5) 0.0206(6) Uani 1 1 d .
H31 H -0.2580 0.1164 1.0243 0.025 Uiso 1 1 calc R
C32 C -0.1648(3) 0.10608(8) 1.3453(5) 0.0176(5) Uani 1 1 d .
C33 C -0.0812(3) 0.07126(8) 1.3298(5) 0.0203(6) Uani 1 1 d .
C34 C 0.0168(3) 0.06975(8) 1.1884(5) 0.0173(5) Uani 1 1 d .
C35 C 0.0660(3) 0.03287(8) 1.1261(5) 0.0201(6) Uani 1 1 d .
H35A H -0.0048 0.0258 0.9829 0.024 Uiso 1 1 calc R
H35B H 0.0571 0.0140 1.2305 0.024 Uiso 1 1 calc R
C36 C 0.2326(3) 0.03360(8) 1.1197(5) 0.0187(5) Uani 1 1 d .
H36A H 0.3050 0.0345 1.2683 0.022 Uiso 1 1 calc R
H36B H 0.2534 0.0106 1.0521 0.022 Uiso 1 1 calc R
C37 C 0.2624(3) 0.06661(8) 0.9950(4) 0.0156(5) Uani 1 1 d .
C38 C 0.1813(3) 0.09739(7) 1.0010(5) 0.0155(5) Uani 1 1 d .
C39 C 0.0708(3) 0.10035(8) 1.1196(5) 0.0169(5) Uani 1 1 d .
H39 H 0.0367 0.1239 1.1487 0.020 Uiso 1 1 calc R
C40 C 0.3845(3) 0.06325(8) 0.8902(5) 0.0166(5) Uani 1 1 d .
C41 C 0.3794(4) 0.08202(9) 0.7012(5) 0.0211(6) Uani 1 1 d .
H41 H 0.2951 0.0981 0.6354 0.025 Uiso 1 1 calc R
C42 C 0.4974(4) 0.07729(9) 0.6088(6) 0.0264(7) Uani 1 1 d .
H42 H 0.4932 0.0903 0.4817 0.032 Uiso 1 1 calc R
C43 C 0.6201(4) 0.05374(9) 0.7011(6) 0.0266(7) Uani 1 1 d .
H43 H 0.6995 0.0504 0.6370 0.032 Uiso 1 1 calc R
C44 C 0.6266(4) 0.03482(9) 0.8892(6) 0.0253(7) Uani 1 1 d .
H44 H 0.7109 0.0187 0.9539 0.030 Uiso 1 1 calc R
C45 C 0.5097(3) 0.03959(8) 0.9814(5) 0.0211(6) Uani 1 1 d .
H45 H 0.5148 0.0265 1.1088 0.025 Uiso 1 1 calc R
C46 C 0.2620(3) 0.15938(7) 1.0056(5) 0.0157(5) Uani 1 1 d .
C47 C 0.2755(2) 0.19021(4) 0.8636(3) 0.0166(5) Uani 1 1 d G
C48 C 0.2169(3) 0.18795(5) 0.6412(3) 0.0247(6) Uani 1 1 d G
H48 H 0.1615 0.1666 0.5750 0.030 Uiso 1 1 calc R
C49 C 0.2391(3) 0.21691(5) 0.5155(2) 0.0293(7) Uani 1 1 d G
H49 H 0.1990 0.2154 0.3635 0.035 Uiso 1 1 calc R
C50 C 0.3201(3) 0.24812(5) 0.6123(3) 0.0265(7) Uani 1 1 d G
C51 C 0.3788(2) 0.25038(4) 0.8347(3) 0.0262(7) Uani 1 1 d G
H51 H 0.4341 0.2717 0.9009 0.031 Uiso 1 1 calc R
C52 C 0.3565(2) 0.22142(5) 0.9604(2) 0.0221(6) Uani 1 1 d G
H52 H 0.3966 0.2230 1.1124 0.027 Uiso 1 1 calc R
N2 N 0.3471(4) 0.27749(9) 0.4796(6) 0.0396(8) Uani 1 1 d .
O8 O 0.3021(3) 0.16072(6) 1.1982(3) 0.0219(4) Uani 1 1 d .
O9 O 0.2707(5) 0.27701(8) 0.2876(5) 0.0605(11) Uani 1 1 d .
O10 O 0.4416(4) 0.30106(9) 0.5657(7) 0.0606(11) Uani 1 1 d .
N1 N 0.9125(3) 0.22887(6) -0.0494(4) 0.0179(5) Uani 1 1 d .
O1 O 0.2829(3) 0.45465(6) 0.7375(4) 0.0273(5) Uani 1 1 d .
O2 O 0.6060(2) 0.37118(5) 0.2219(3) 0.0127(4) Uani 1 1 d .
O3 O 0.7153(3) 0.34517(6) 0.5479(3) 0.0195(4) Uani 1 1 d .
O4 O 0.9563(3) 0.20049(6) 0.0528(4) 0.0259(5) Uani 1 1 d .
O5 O 0.9243(3) 0.23454(7) -0.2280(4) 0.0326(6) Uani 1 1 d .
O6 O -0.0918(3) 0.04475(7) 1.4381(5) 0.0365(7) Uani 1 1 d .
O7 O 0.1999(2) 0.12914(5) 0.8881(3) 0.0163(4) Uani 1 1 d .

loop_
_atom_site_aniso_label
_atom_site_aniso_U_11
_atom_site_aniso_U_22
_atom_site_aniso_U_33
_atom_site_aniso_U_23
_atom_site_aniso_U_13
_atom_site_aniso_U_12
C1 0.0198(13) 0.0230(14) 0.0202(14) 0.0032(11) 0.0091(11) 0.0036(11)
C2 0.0359(18) 0.0250(15) 0.0309(17) 0.0119(13) 0.0213(15) 0.0064(13)
C3 0.0319(17) 0.0175(15) 0.053(2) 0.0057(14) 0.0258(16) 0.0004(12)
C4 0.0198(14) 0.0203(14) 0.0357(18) -0.0046(13) 0.0116(12) -0.0048(11)
C5 0.0166(13) 0.0196(14) 0.0208(14) -0.0003(11) 0.0068(11) -0.0012(10)
C6 0.0142(12) 0.0141(12) 0.0183(13) 0.0006(10) 0.0090(10) 0.0011(9)
C7 0.0146(12) 0.0136(12) 0.0197(13) 0.0006(10) 0.0085(10) -0.0005(9)
C8 0.0139(11) 0.0124(12) 0.0156(13) -0.0006(10) 0.0078(10) -0.0013(9)
C9 0.0178(13) 0.0120(12) 0.0249(15) 0.0021(10) 0.0122(11) 0.0027(10)
C10 0.0165(12) 0.0102(11) 0.0211(13) -0.0024(10) 0.0108(10) -0.0008(9)
C11 0.0127(11) 0.0136(11) 0.0141(12) -0.0005(9) 0.0061(9) 0.0014(9)
C12 0.0149(11) 0.0116(11) 0.0144(12) -0.0022(9) 0.0077(9) 0.0011(9)
C13 0.0146(11) 0.0127(12) 0.0146(12) -0.0002(9) 0.0072(10) -0.0007(9)
C14 0.0140(11) 0.0115(11) 0.0187(13) 0.0025(10) 0.0089(10) 0.0019(9)
C15 0.0162(12) 0.0152(12) 0.0200(14) 0.0012(10) 0.0085(10) -0.0003(10)
C16 0.0149(12) 0.0179(13) 0.0316(17) 0.0048(12) 0.0107(11) 0.0003(10)
C17 0.0232(14) 0.0193(14) 0.0315(17) 0.0085(12) 0.0191(13) 0.0062(11)
C18 0.0299(15) 0.0191(14) 0.0230(15) 0.0043(11) 0.0178(12) 0.0053(12)
C19 0.0203(13) 0.0160(12) 0.0162(13) 0.0015(10) 0.0098(10) 0.0000(10)
C20 0.0160(12) 0.0106(11) 0.0175(13) -0.0002(10) 0.0083(10) -0.0016(9)
C21 0.0163(12) 0.0100(11) 0.0148(12) -0.0021(9) 0.0057(10) 0.0000(9)
C22 0.0256(14) 0.0123(12) 0.0165(13) 0.0013(10) 0.0090(11) 0.0044(10)
C23 0.0281(15) 0.0159(13) 0.0136(13) 0.0004(10) 0.0079(11) 0.0044(11)
C24 0.0217(13) 0.0093(11) 0.0175(13) -0.0033(10) 0.0076(10) 0.0030(10)
C25 0.0242(14) 0.0103(11) 0.0183(13) -0.0015(10) 0.0095(11) -0.0019(10)
C26 0.0229(13) 0.0119(12) 0.0146(13) 0.0007(10) 0.0088(10) 0.0006(10)
C27 0.0219(14) 0.0214(14) 0.0215(15) 0.0010(12) 0.0077(11) -0.0028(11)
C28 0.0325(17) 0.0246(15) 0.0271(17) -0.0088(13) 0.0150(14) -0.0065(13)
C29 0.0292(16) 0.0164(14) 0.0404(19) -0.0029(13) 0.0187(14) 0.0010(12)
C30 0.0227(14) 0.0228(15) 0.0292(17) 0.0054(13) 0.0084(12) 0.0064(12)
C31 0.0194(13) 0.0211(14) 0.0229(15) 0.0007(11) 0.0087(11) 0.0014(11)
C32 0.0170(12) 0.0155(12) 0.0231(14) 0.0009(11) 0.0106(11) -0.0025(10)
C33 0.0204(14) 0.0165(13) 0.0289(16) 0.0056(11) 0.0147(12) 0.0031(11)
C34 0.0162(12) 0.0174(13) 0.0203(14) -0.0001(11) 0.0084(11) 0.0006(10)
C35 0.0199(13) 0.0117(12) 0.0325(17) -0.0003(11) 0.0137(12) -0.0003(10)
C36 0.0213(13) 0.0126(12) 0.0250(15) 0.0026(11) 0.0113(11) 0.0005(10)
C37 0.0166(12) 0.0145(12) 0.0165(13) -0.0005(10) 0.0065(10) -0.0010(10)
C38 0.0160(12) 0.0119(12) 0.0195(13) 0.0000(10) 0.0069(10) -0.0024(9)
C39 0.0172(12) 0.0162(13) 0.0192(13) -0.0001(10) 0.0084(10) 0.0012(10)
C40 0.0163(12) 0.0144(12) 0.0202(14) -0.0047(10) 0.0076(10) -0.0028(10)
C41 0.0229(14) 0.0211(14) 0.0207(14) -0.0045(11) 0.0087(11) -0.0018(11)
C42 0.0318(17) 0.0269(16) 0.0263(16) -0.0064(13) 0.0173(13) -0.0089(13)
C43 0.0275(16) 0.0199(14) 0.0413(19) -0.0110(13) 0.0233(14) -0.0085(12)
C44 0.0193(14) 0.0195(14) 0.0405(19) -0.0036(13) 0.0143(13) -0.0021(11)
C45 0.0179(13) 0.0171(13) 0.0301(16) -0.0017(11) 0.0103(12) -0.0003(10)
C46 0.0166(12) 0.0108(11) 0.0213(14) 0.0024(10) 0.0082(10) 0.0004(9)
C47 0.0193(12) 0.0121(11) 0.0205(14) 0.0027(10) 0.0093(10) 0.0029(9)
C48 0.0377(17) 0.0186(14) 0.0192(14) 0.0022(12) 0.0108(13) 0.0025(13)
C49 0.046(2) 0.0225(15) 0.0241(16) 0.0107(13) 0.0181(14) 0.0104(14)
C50 0.0327(17) 0.0181(14) 0.0367(19) 0.0116(13) 0.0222(15) 0.0094(12)
C51 0.0242(15) 0.0168(14) 0.0372(19) 0.0037(13) 0.0095(13) -0.0011(11)
C52 0.0251(15) 0.0169(14) 0.0239(15) 0.0002(11) 0.0072(12) -0.0004(11)
N2 0.053(2) 0.0242(15) 0.056(2) 0.0214(15) 0.0376(18) 0.0152(14)
O8 0.0298(11) 0.0186(10) 0.0175(10) -0.0003(8) 0.0078(9) -0.0038(8)
O9 0.131(3) 0.0292(15) 0.0393(17) 0.0162(13) 0.052(2) 0.0197(18)
O10 0.0368(16) 0.0443(18) 0.100(3) 0.0419(19) 0.0214(17) -0.0037(14)
N1 0.0249(12) 0.0105(10) 0.0177(12) -0.0029(9) 0.0061(9) 0.0019(9)
O1 0.0362(13) 0.0189(11) 0.0378(14) -0.0103(10) 0.0272(11) -0.0074(9)
O2 0.0163(9) 0.0100(8) 0.0132(9) -0.0018(7) 0.0068(7) 0.0012(7)
O3 0.0277(11) 0.0194(10) 0.0131(10) 0.0003(8) 0.0089(8) 0.0040(8)
O4 0.0387(13) 0.0124(9) 0.0281(12) 0.0012(9) 0.0127(10) 0.0084(9)
O5 0.0546(16) 0.0244(12) 0.0252(12) 0.0007(10) 0.0216(11) 0.0127(11)
O6 0.0473(16) 0.0251(12) 0.0529(17) 0.0163(12) 0.0385(14) 0.0136(11)
O7 0.0229(10) 0.0119(9) 0.0156(10) 0.0006(7) 0.0081(8) -0.0013(7)

loop_
_atom_type_symbol
_atom_type_description
_atom_type_scat_dispersion_real
_atom_type_scat_dispersion_imag
_atom_type_scat_source
C C 0.0033 0.0000 'International Tables Vol C Tables 4.2.6.8 and 6.1.1.4'
H H 0.0000 0.0000 'International Tables Vol C Tables 4.2.6.8 and 6.1.1.4'
N N 0.0061 0.0000 'International Tables Vol C Tables 4.2.6.8 and 6.1.1.4'
O O 0.0106 0.0000 'International Tables Vol C Tables 4.2.6.8 and 6.1.1.4'

loop_
_geom_angle_atom_site_label_1
_geom_angle_atom_site_label_2
_geom_angle_atom_site_label_3
_geom_angle
C2 C1 C6 120.1(3)
C2 C1 H1 119.9
C6 C1 H1 119.9
C3 C2 C1 119.7(3)
C3 C2 H2 120.1
C1 C2 H2 120.1
C4 C3 C2 120.4(3)
C4 C3 H3 119.8
C2 C3 H3 119.8
C3 C4 C5 120.2(3)
C3 C4 H4 119.9
C5 C4 H4 119.9
C4 C5 C6 119.6(3)
C4 C5 H5 120.2
C6 C5 H5 120.2
C1 C6 C5 119.8(3)
C1 C6 C7 119.0(3)
C5 C6 C7 121.1(3)
O1 C7 C8 121.0(2)
O1 C7 C6 120.0(2)
C8 C7 C6 118.9(2)
C13 C8 C7 121.9(2)
C13 C8 C9 118.0(2)
C7 C8 C9 120.0(2)
C8 C9 C10 112.2(2)
C8 C9 H9A 109.2
C10 C9 H9A 109.2
C8 C9 H9B 109.2
C10 C9 H9B 109.2
H9A C9 H9B 107.9
C11 C10 C9 112.1(2)
C11 C10 H10A 109.2
C9 C10 H10A 109.2
C11 C10 H10B 109.2
C9 C10 H10B 109.2
H10A C10 H10B 107.9
C12 C11 C14 124.5(2)
C12 C11 C10 116.1(2)
C14 C11 C10 119.1(2)
C11 C12 O2 120.0(2)
C11 C12 C13 124.1(2)
O2 C12 C13 115.9(2)
C8 C13 C12 120.1(2)
C8 C13 H13 119.9
C12 C13 H13 119.9
C19 C14 C15 119.1(2)
C19 C14 C11 122.2(2)
C15 C14 C11 118.6(2)
C16 C15 C14 120.0(3)
C16 C15 H15 120.0
C14 C15 H15 120.0
C17 C16 C15 120.7(3)
C17 C16 H16 119.6
C15 C16 H16 119.6
C18 C17 C16 119.6(3)
C18 C17 H17 120.2
C16 C17 H17 120.2
C17 C18 C19 120.2(3)
C17 C18 H18 119.9
C19 C18 H18 119.9
C18 C19 C14 120.3(3)
C18 C19 H19 119.8
C14 C19 H19 119.8
O3 C20 O2 124.2(2)
O3 C20 C21 124.0(2)
O2 C20 C21 111.7(2)
C22 C21 C26 120.3(2)
C22 C21 C20 120.7(2)
C26 C21 C20 118.6(2)
C21 C22 C23 119.9(3)
C21 C22 H22 120.0
C23 C22 H22 120.0
C24 C23 C22 118.0(3)
C24 C23 H23 121.0
C22 C23 H23 121.0
C25 C24 C23 123.2(2)
C25 C24 N1 119.0(2)
C23 C24 N1 117.8(2)
C26 C25 C24 117.9(3)
C26 C25 H25 121.1
C24 C25 H25 121.1
C25 C26 C21 120.6(3)
C25 C26 H26 119.7
C21 C26 H26 119.7
C28 C27 C32 120.0(3)
C28 C27 H27 120.0
C32 C27 H27 120.0
C29 C28 C27 120.2(3)
C29 C28 H28 119.9
C27 C28 H28 119.9
C28 C29 C30 120.1(3)
C28 C29 H29 120.0
C30 C29 H29 120.0
C31 C30 C29 120.3(3)
C31 C30 H30 119.8
C29 C30 H30 119.8
C32 C31 C30 119.5(3)
C32 C31 H31 120.2
C30 C31 H31 120.2
C31 C32 C27 119.8(3)
C31 C32 C33 121.6(3)
C27 C32 C33 118.5(3)
O6 C33 C34 120.8(3)
O6 C33 C32 119.5(3)
C34 C33 C32 119.6(3)
C39 C34 C33 122.4(3)
C39 C34 C35 118.0(2)
C33 C34 C35 119.5(3)
C34 C35 C36 111.9(2)
C34 C35 H35A 109.2
C36 C35 H35A 109.2
C34 C35 H35B 109.2
C36 C35 H35B 109.2
H35A C35 H35B 107.9
C37 C36 C35 112.0(2)
C37 C36 H36A 109.2
C35 C36 H36A 109.2
C37 C36 H36B 109.2
C35 C36 H36B 109.2
H36A C36 H36B 107.9
C38 C37 C40 125.3(2)
C38 C37 C36 116.4(2)
C40 C37 C36 118.1(2)
C37 C38 O7 120.4(2)
C37 C38 C39 123.6(3)
O7 C38 C39 116.0(2)
C34 C39 C38 120.2(3)
C34 C39 H39 119.9
C38 C39 H39 119.9
C45 C40 C41 118.1(3)
C45 C40 C37 118.5(3)
C41 C40 C37 123.4(3)
C42 C41 C40 120.6(3)
C42 C41 H41 119.7
C40 C41 H41 119.7
C43 C42 C41 120.5(3)
C43 C42 H42 119.8
C41 C42 H42 119.8
C42 C43 C44 119.6(3)
C42 C43 H43 120.2
C44 C43 H43 120.2
C45 C44 C43 120.0(3)
C45 C44 H44 120.0
C43 C44 H44 120.0
C44 C45 C40 121.3(3)
C44 C45 H45 119.4
C40 C45 H45 119.4
O8 C46 O7 124.4(2)
O8 C46 C47 124.9(2)
O7 C46 C47 110.7(2)
C48 C47 C52 120.0
C48 C47 C46 122.32(16)
C52 C47 C46 117.61(16)
C47 C48 C49 120.0
C47 C48 H48 120.0
C49 C48 H48 120.0
C50 C49 C48 120.0
C50 C49 H49 120.0
C48 C49 H49 120.0
C49 C50 C51 120.0
C49 C50 N2 119.4(2)
C51 C50 N2 120.5(2)
C50 C51 C52 120.0
C50 C51 H51 120.0
C52 C51 H51 120.0
C51 C52 C47 120.0
C51 C52 H52 120.0
C47 C52 H52 120.0
O10 N2 O9 124.9(3)
O10 N2 C50 117.8(3)
O9 N2 C50 117.3(3)
O4 N1 O5 123.5(2)
O4 N1 C24 117.9(2)
O5 N1 C24 118.5(2)
C20 O2 C12 116.5(2)
C46 O7 C38 117.4(2)

loop_
_geom_bond_atom_site_label_1
_geom_bond_atom_site_label_2
_geom_bond_distance
C1 C2 1.391(5)
C1 C6 1.397(4)
C1 H1 0.9500
C2 C3 1.391(6)
C2 H2 0.9500
C3 C4 1.386(5)
C3 H3 0.9500
C4 C5 1.393(4)
C4 H4 0.9500
C5 C6 1.398(4)
C5 H5 0.9500
C6 C7 1.497(4)
C7 O1 1.225(3)
C7 C8 1.476(3)
C8 C13 1.351(4)
C8 C9 1.506(4)
C9 C10 1.524(4)
C9 H9A 0.9900
C9 H9B 0.9900
C10 C11 1.518(4)
C10 H10A 0.9900
C10 H10B 0.9900
C11 C12 1.345(4)
C11 C14 1.477(3)
C12 O2 1.412(3)
C12 C13 1.451(3)
C13 H13 0.9500
C14 C19 1.400(4)
C14 C15 1.400(4)
C15 C16 1.394(4)
C15 H15 0.9500
C16 C17 1.389(5)
C16 H16 0.9500
C17 C18 1.388(5)
C17 H17 0.9500
C18 C19 1.397(4)
C18 H18 0.9500
C19 H19 0.9500
C20 O3 1.207(3)
C20 O2 1.351(3)
C20 C21 1.496(4)
C21 C22 1.389(4)
C21 C26 1.395(4)
C22 C23 1.395(4)
C22 H22 0.9500
C23 C24 1.385(4)
C23 H23 0.9500
C24 C25 1.383(4)
C24 N1 1.479(3)
C25 C26 1.382(4)
C25 H25 0.9500
C26 H26 0.9500
C27 C28 1.389(5)
C27 C32 1.403(4)
C27 H27 0.9500
C28 C29 1.379(5)
C28 H28 0.9500
C29 C30 1.394(5)
C29 H29 0.9500
C30 C31 1.393(4)
C30 H30 0.9500
C31 C32 1.392(4)
C31 H31 0.9500
C32 C33 1.494(4)
C33 O6 1.219(4)
C33 C34 1.476(4)
C34 C39 1.349(4)
C34 C35 1.508(4)
C35 C36 1.526(4)
C35 H35A 0.9900
C35 H35B 0.9900
C36 C37 1.523(4)
C36 H36A 0.9900
C36 H36B 0.9900
C37 C38 1.346(4)
C37 C40 1.483(4)
C38 O7 1.409(3)
C38 C39 1.455(4)
C39 H39 0.9500
C40 C45 1.399(4)
C40 C41 1.404(4)
C41 C42 1.399(4)
C41 H41 0.9500
C42 C43 1.383(5)
C42 H42 0.9500
C43 C44 1.398(5)
C43 H43 0.9500
C44 C45 1.389(4)
C44 H44 0.9500
C45 H45 0.9500
C46 O8 1.201(4)
C46 O7 1.357(3)
C46 C47 1.486(3)
C47 C48 1.3900
C47 C52 1.3900
C48 C49 1.3900
C48 H48 0.9500
C49 C50 1.3900
C49 H49 0.9500
C50 C51 1.3900
C50 N2 1.446(3)
C51 C52 1.3900
C51 H51 0.9500
C52 H52 0.9500
N2 O10 1.217(5)
N2 O9 1.232(5)
N1 O4 1.225(3)
N1 O5 1.229(3)
